data_4104103
loop_
_publ_author_name
'Jacob Overgaard'
'Cameron Jones'
'Andreas Stasch'
'Bo B. Iversen'

_publ_contact_author_address
;
Department of Chemistry
Aarhus University
Langelandsgade 140
DK-8000 Aarhus C
;
_publ_contact_author_email jacobo@chem.au.dk
_publ_contact_author_fax '+45 8619 6199'
_publ_contact_author_name 'Overgaard, Jacob'
_publ_contact_author_phone '+45 8942 3891'
_publ_section_title
;
 Experimental Electron Density Study of the Mg-Mg Bonding Character in a
 Magnesium(I) Dimer
;
_journal_name_full 'Journal of the American Chemical Society'
_journal_page_first 4208
_journal_page_last 4209
_journal_paper_doi 10.1021/ja900385u
_journal_volume 131
_journal_year 2009
_chemical_compound_source 'synthesis as described'
_chemical_formula_moiety 'C58 H82 Mg2 N4'
_chemical_formula_sum 'C58 H82 Mg2 N4'
_chemical_formula_weight 883.9
_chemical_name_systematic
;
 ?
;
_space_group_IT_number 14
_symmetry_cell_setting monoclinic
_symmetry_Int_Tables_number 14
_symmetry_space_group_name_Hall '-P 2ybc'
_symmetry_space_group_name_H-M 'P 1 21/c 1'
_audit_conform_dict_location ftp://ftp.iucr.org/pub/cif_core.dic
_audit_conform_dict_name cif_core.dic
_audit_conform_dict_version 2.2
_audit_creation_date 2009-01-23T09:26:47-00:00
_audit_creation_method 'XD routine XDCIF'
_cell_angle_alpha 90
_cell_angle_beta 94.957(3)
_cell_angle_gamma 90
_cell_formula_units_Z 4
_cell_length_a 14.4252(8)
_cell_length_b 14.2019(8)
_cell_length_c 26.7176(15)
_cell_measurement_reflns_used 1000
_cell_measurement_temperature 89(2)
_cell_measurement_theta_max 35
_cell_measurement_theta_min 3
_cell_measurement_wavelength 0.71073
_cell_volume 5453.0(5)
_computing_molecular_graphics 'Koritsanszky et al, (2003)'
_computing_publication_material 'Koritsanszky et al, (2003)'
_computing_structure_refinement 'Koritsanszky et al, (2003)'
_diffrn_ambient_temperature 89(2)
_diffrn_detector_area_resol_mean 12.00
_diffrn_detector_type 'APEX2 charged-coupled device'
_diffrn_measured_fraction_theta_full 0.99
_diffrn_measured_fraction_theta_max 0.99
_diffrn_measurement_device_type 'Bruker X8 APEX-II diffractometer'
_diffrn_measurement_method
;
            Narrow slices collected using \f- and \w-scans
;
_diffrn_radiation_monochromator graphite
_diffrn_radiation_probe x-ray
_diffrn_radiation_type MoK\a
_diffrn_radiation_wavelength 0.71073
_diffrn_reflns_av_R_equivalents 0.0437
_diffrn_reflns_limit_h_max 28
_diffrn_reflns_limit_h_min -28
_diffrn_reflns_limit_k_max 20
_diffrn_reflns_limit_k_min -28
_diffrn_reflns_limit_l_max 53
_diffrn_reflns_limit_l_min -53
_diffrn_reflns_number 341001
_diffrn_reflns_theta_full 45.334
_diffrn_reflns_theta_max 45.334
_diffrn_reflns_theta_min 1.417
_diffrn_source 'fine-focus sealed tube'
_diffrn_standards_number 0
_exptl_absorpt_coefficient_mu 0.083
_exptl_absorpt_correction_type none
_exptl_crystal_colour colourless
_exptl_crystal_density_diffrn 1.077
_exptl_crystal_density_method 'not measured'
_exptl_crystal_description block
_exptl_crystal_F_000 1928
_exptl_crystal_size_max 0.52
_exptl_crystal_size_mid 0.41
_exptl_crystal_size_min 0.40
_refine_diff_density_max 0.475
_refine_diff_density_min -0.481
_refine_diff_density_rms 0.042
_refine_ls_extinction_method none
_refine_ls_goodness_of_fit_ref 1.476
_refine_ls_hydrogen_treatment constr
_refine_ls_matrix_type full
_refine_ls_number_parameters 1405
_refine_ls_number_reflns 29170
_refine_ls_number_restraints 0
_refine_ls_R_factor_all 0.0475
_refine_ls_R_factor_gt 0.037
_refine_ls_shift/su_max 0.0008
_refine_ls_structure_factor_coef Fsqd
_refine_ls_weighting_details
;
     calc w2 = 1/[s^2^(Fo^2^)]
;
_refine_ls_weighting_scheme calc
_refine_ls_wR_factor_ref 0.0678
_reflns_number_gt 36113
_reflns_number_total 45446
_reflns_threshold_expression >0\s(I)
_cod_data_source_file ja900385u_si_002.cif
_cod_data_source_block 08jo0039_0m
_cod_database_code 4104103

loop_
_symmetry_equiv_pos_as_xyz
'x, y, z'
'-x, y+1/2, -z+1/2'
'-x, -y, -z'
'x, -y-1/2, z-1/2'

loop_
_atom_site_aniso_label
_atom_site_aniso_U_11
_atom_site_aniso_U_22
_atom_site_aniso_U_33
_atom_site_aniso_U_23
_atom_site_aniso_U_13
_atom_site_aniso_U_12
MG(1) 0.00987(5) 0.01141(7) 0.01540(6) -0.00015(5) -0.00038(4) 0.00099(5)
MG(2) 0.01085(6) 0.01424(8) 0.01315(6) 0.00062(5) 0.00149(4) 0.00289(5)
N(1) 0.01040(10) 0.0108(2) 0.0168(2) 0.00000(10) -0.00070(10) -0.0003(2)
N(2) 0.00990(10) 0.0109(2) 0.01350(10) -0.00150(10) 0.00020(10) 0.00080(10)
N(3) 0.01120(10) 0.0197(2) 0.0125(2) -0.00150(10) 0.00120(10) 0.00360(10)
N(4) 0.01150(10) 0.0138(2) 0.01330(10) 0.0010(2) 0.00110(10) 0.00130(10)
C(1) 0.0174(2) 0.0117(2) 0.0302(3) -0.0037(2) -0.0009(2) 0.0008(2)
C(2) 0.0117(2) 0.0109(2) 0.0170(2) -0.00120(10) -0.00040(10) 0.0006(2)
C(3) 0.01080(10) 0.0116(2) 0.0171(2) -0.00150(10) 0.00060(10) 0.00110(10)
C(4) 0.00980(10) 0.0116(2) 0.0136(2) -0.00070(10) -0.00010(10) 0.00070(10)
C(5) 0.01140(10) 0.0162(2) 0.0240(2) -0.0012(2) -0.00350(10) 0.0005(2)
C(6) 0.01190(10) 0.0127(2) 0.0179(2) 0.0002(2) -0.00120(10) -0.0022(2)
C(7) 0.0137(2) 0.0158(2) 0.0183(2) -0.0014(2) -0.00220(10) -0.0027(2)
C(8) 0.0171(2) 0.0229(2) 0.0250(2) -0.0019(2) -0.0045(2) -0.0070(2)
C(9) 0.0183(2) 0.0265(3) 0.0305(3) 0.0014(2) -0.0026(2) -0.0114(2)
C(10) 0.0185(2) 0.0232(3) 0.0269(3) 0.0041(2) -0.0003(2) -0.0091(2)
C(11) 0.0148(2) 0.0165(2) 0.0205(2) 0.0027(2) -0.0010(2) -0.0049(2)
C(12) 0.0169(2) 0.0176(2) 0.0170(2) -0.0016(2) -0.00230(10) 0.0003(2)
C(13) 0.0215(2) 0.0286(3) 0.0276(3) 0.0044(2) -0.0046(2) 0.0033(2)
C(14) 0.0376(3) 0.0246(3) 0.0241(3) -0.0021(2) 0.0066(2) 0.0068(3)
C(15) 0.0190(2) 0.0196(3) 0.0205(2) 0.0043(2) -0.0019(2) -0.0041(2)
C(16) 0.0365(3) 0.0367(4) 0.0267(3) -0.0067(3) -0.0032(2) 0.0040(3)
C(17) 0.0311(3) 0.0245(3) 0.0308(3) 0.0110(3) -0.0047(2) -0.0034(3)
C(18) 0.01180(10) 0.0111(2) 0.0133(2) -0.0019(2) 0.00090(10) -0.00030(10)
C(19) 0.01350(10) 0.0117(2) 0.0153(2) -0.0009(2) 0.00170(10) -0.00110(10)
C(20) 0.0202(2) 0.0119(2) 0.0202(2) -0.0023(2) 0.0032(2) -0.0022(2)
C(21) 0.0240(2) 0.0129(2) 0.0213(2) -0.0052(2) 0.0040(2) -0.0021(2)
C(22) 0.0237(2) 0.0147(2) 0.0175(2) -0.0051(2) 0.0051(2) -0.0017(2)
C(23) 0.0170(2) 0.0131(2) 0.0146(2) -0.0030(2) 0.00300(10) -0.00130(10)
C(24) 0.0147(2) 0.0148(2) 0.0159(2) 0.0001(2) 0.00260(10) -0.0007(2)
C(25) 0.0219(2) 0.0366(4) 0.0186(2) 0.0057(2) 0.0002(2) 0.0026(2)
C(26) 0.0153(2) 0.0265(3) 0.0276(2) -0.0027(2) 0.0065(2) -0.0030(2)
C(27) 0.0238(2) 0.0162(2) 0.0163(2) -0.0027(2) 0.0066(2) -0.0028(2)
C(28) 0.0253(3) 0.0284(3) 0.0322(3) -0.0041(3) 0.0135(2) -0.0044(2)
C(29) 0.0419(3) 0.0211(3) 0.0178(2) 0.0010(2) 0.0031(2) -0.0016(3)
C(30) 0.0123(2) 0.0313(3) 0.0223(2) 0.0009(2) 0.00320(10) 0.0066(2)
C(31) 0.01090(10) 0.0182(2) 0.0152(2) -0.0015(2) 0.00060(10) 0.00300(10)
C(32) 0.0111(2) 0.0191(2) 0.0163(2) 0.0007(2) -0.00090(10) 0.00170(10)
C(33) 0.0120(2) 0.0144(2) 0.0144(2) 0.0002(2) -0.00090(10) 0.00120(10)
C(34) 0.0188(2) 0.0211(2) 0.0177(2) 0.0050(2) -0.0016(2) 0.0022(2)
C(35) 0.0131(2) 0.0356(3) 0.0121(2) -0.0023(2) 0.00210(10) 0.0058(2)
C(36) 0.0176(2) 0.0524(4) 0.0155(2) -0.0126(3) 0.0000(2) 0.0091(2)
C(37) 0.0214(2) 0.0976(8) 0.0150(3) -0.0161(3) 0.0013(2) 0.0089(3)
C(38) 0.0210(2) 0.1275(9) 0.0120(2) 0.0028(4) 0.0039(2) 0.0001(4)
C(39) 0.0205(2) 0.0961(7) 0.0171(3) 0.0183(4) 0.0048(2) -0.0023(3)
C(40) 0.0145(2) 0.0493(4) 0.0151(2) 0.0090(2) 0.00440(10) 0.0028(2)
C(41) 0.0305(3) 0.0381(4) 0.0291(3) -0.0201(3) -0.0076(2) 0.0094(3)
C(42) 0.0542(6) 0.0400(5) 0.0692(7) -0.0308(5) -0.0255(5) 0.0180(5)
C(43) 0.0355(4) 0.0624(6) 0.0366(4) -0.0291(4) -0.0088(3) 0.0031(4)
C(44) 0.0190(2) 0.0320(3) 0.0254(3) 0.0121(3) 0.0071(2) 0.0016(2)
C(45) 0.0325(4) 0.0410(5) 0.0612(6) 0.0216(5) 0.0151(4) 0.0124(4)
C(46) 0.0198(2) 0.0418(4) 0.0336(3) 0.0128(3) 0.0060(2) -0.0023(3)
C(47) 0.01280(10) 0.0139(2) 0.0148(2) 0.0014(2) 0.00180(10) 0.0005(2)
C(48) 0.0157(2) 0.0142(2) 0.0211(2) 0.0003(2) 0.0019(2) -0.0013(2)
C(49) 0.0203(2) 0.0198(3) 0.0274(2) 0.0027(2) 0.0047(2) -0.0058(2)
C(50) 0.0218(2) 0.0266(3) 0.0249(2) 0.0044(2) 0.0076(2) -0.0056(2)
C(51) 0.0200(2) 0.0250(3) 0.0193(2) 0.0012(2) 0.0081(2) -0.0021(2)
C(52) 0.0164(2) 0.0174(2) 0.0153(2) 0.0004(2) 0.00460(10) -0.0007(2)
C(53) 0.0171(2) 0.0173(3) 0.0284(3) -0.0056(2) 0.0003(2) 0.0002(2)
C(54) 0.0326(3) 0.0488(5) 0.0261(3) -0.0094(3) -0.0029(2) 0.0134(3)
C(55) 0.0274(3) 0.0174(3) 0.0495(4) -0.0060(3) -0.0023(3) 0.0025(2)
C(56) 0.0229(2) 0.0189(3) 0.0193(2) -0.0034(2) 0.0080(2) -0.0020(2)
C(57) 0.0410(4) 0.0332(4) 0.0240(3) -0.0078(3) -0.0008(3) -0.0043(3)
C(58) 0.0338(3) 0.0210(3) 0.0288(3) 0.0011(2) 0.0127(2) 0.0044(3)
H(1A) 0.0375 0.0307 0.0505 -0.0076 -0.0172 0.0001
H(1B) 0.0308 0.0312 0.0624 -0.0081 0.0094 0.0042
H(1C) 0.055 0.0274 0.0408 0.0066 0.0011 -0.0009
H(3) 0.0214 0.0262 0.0454 -0.0057 0.002 0.0072
H(5A) 0.0296 0.0507 0.0263 -0.0055 0.0008 -0.0015
H(5B) 0.0264 0.0279 0.055 -0.0075 -0.002 0.0093
H(5C) 0.0286 0.0323 0.0448 0.0114 -0.0003 -0.0077
H(8) 0.034 0.043 0.039 0.0065 -0.0147 -0.012
H(9) 0.0309 0.041 0.0541 0.0118 -0.0099 -0.019
H(10) 0.0364 0.0408 0.0421 0.0167 -0.0024 -0.0143
H(12) 0.0227 0.025 0.031 -0.003 -0.0014 -0.0045
H(13A) 0.0343 0.0451 0.0402 -0.0022 -0.0003 0.0092
H(13B) 0.0345 0.0503 0.039 0.0174 0.0016 -0.0022
H(13C) 0.0347 0.0384 0.0574 0.0031 -0.0168 -0.0125
H(14A) 0.0446 0.0384 0.0529 -0.0154 -0.0026 -0.0149
H(14B) 0.0593 0.0371 0.0328 0.0008 0.0085 -0.0003
H(14C) 0.0391 0.0421 0.0401 -0.0084 -0.0088 0.0115
H(15) 0.0243 0.0316 0.0352 0.005 -0.0002 -0.009
H(16A) 0.0355 0.0505 0.0546 0.0022 0.0141 -0.0183
H(16B) 0.0455 0.0607 0.031 0.0006 -0.0044 -0.0053
H(16C) 0.0528 0.0339 0.04 0.0106 0.0144 -0.0003
H(17A) 0.0548 0.0341 0.0478 0.0062 0.0019 0.0009
H(17B) 0.0488 0.0451 0.045 0.0134 -0.0206 -0.0132
H(17C) 0.034 0.0457 0.0639 0.0213 0.0015 -0.0134
H(20) 0.0385 0.0237 0.0393 0.0008 0.0041 -0.0081
H(21) 0.0446 0.0237 0.039 -0.0122 -0.0019 -0.001
H(22) 0.0498 0.038 0.0265 -0.0104 0.0094 0.0014
H(24) 0.0271 0.0204 0.0318 -0.0024 0.0046 -0.0005
H(25A) 0.0571 0.0206 0.044 -0.0007 -0.0064 -0.0001
H(25B) 0.053 0.0493 0.0269 0.0016 0.0111 0.0065
H(25C) 0.0295 0.0394 0.0415 0.0083 -0.0032 -0.0068
H(26A) 0.0274 0.0476 0.0512 0.0092 -0.0025 -0.0046
H(26B) 0.0416 0.056 0.0438 -0.0088 0.0203 -0.0124
H(26C) 0.0397 0.0258 0.0683 -0.0036 0.0099 -0.0078
H(27) 0.0373 0.0265 0.029 -0.0054 0.008 -0.0017
H(28A) 0.0356 0.0609 0.0382 -0.0061 0.0087 0.0044
H(28B) 0.0542 0.0488 0.0593 0.0061 0.0312 -0.0062
H(28C) 0.0501 0.0451 0.055 -0.0227 0.0179 -0.0005
H(29A) 0.078 0.0398 0.0319 -0.0114 0.0011 0.0057
H(29B) 0.0743 0.0495 0.0357 0.0105 0.0106 -0.0132
H(29C) 0.048 0.0567 0.0323 0.0002 0.0024 0.0101
H(30A) 0.0333 0.069 0.0324 -0.0126 0.0042 0.0109
H(30B) 0.0322 0.0566 0.0447 0.0126 0.0035 0.0201
H(30C) 0.0294 0.0453 0.0565 -0.001 0.0115 0.0002
H(32) 0.0211 0.0462 0.0327 0.0048 -0.0041 0.0073
H(34A) 0.0472 0.0404 0.0298 0.0015 0.0081 0.0118
H(34B) 0.0239 0.054 0.0427 0.0124 -0.0042 0.0054
H(34C) 0.0486 0.0299 0.0418 0.0052 -0.0055 -0.0081
H(37) 0.0464 0.0599 0.0266 -0.0123 0.0012 0.0021
H(38) 0.0422 0.0729 0.0213 0.0016 0.0105 0.0065
H(39) 0.0414 0.0587 0.033 0.0091 0.0116 -0.0055
H(41) 0.0352 0.0475 0.026 -0.0056 0.004 -0.002
H(42A) 0.0695 0.0588 0.0381 -0.0098 0.0082 0.0205
H(42B) 0.0712 0.0404 0.06 -0.0022 -0.0051 -0.0091
H(42C) 0.0583 0.043 0.0381 -0.0145 -0.0141 0.0081
H(43A) 0.0473 0.065 0.0443 -0.0061 -0.0111 0.0026
H(43B) 0.0704 0.0672 0.0419 -0.0005 -0.0071 -0.0283
H(43C) 0.0597 0.0779 0.0347 -0.0213 0.0022 -0.0016
H(44) 0.0297 0.0366 0.0242 0.0061 0.0053 0.0027
H(45A) 0.0687 0.053 0.0303 0.0173 0.0114 0.0089
H(45B) 0.0638 0.039 0.0429 -0.001 -0.0077 0.0004
H(45C) 0.0368 0.0439 0.0521 0.0093 0.0108 0.0084
H(46A) 0.0303 0.0592 0.0602 0.0069 0.0112 0.0048
H(46B) 0.0438 0.0677 0.045 -0.0058 0.0049 -0.0179
H(46C) 0.0435 0.0841 0.0363 0.0206 0.0093 -0.0098
H(49) 0.0376 0.0298 0.0521 -0.0003 0.0028 -0.0113
H(50) 0.0336 0.0443 0.0412 0.0109 0.0117 -0.0093
H(51) 0.0415 0.0429 0.0316 -0.0026 0.0168 -0.003
H(53) 0.0244 0.0319 0.0409 -0.0049 0.003 -0.001
H(54A) 0.0302 0.0644 0.05 -0.0023 0.001 -0.0143
H(54B) 0.0465 0.0615 0.0467 -0.0263 0.0016 0.0045
H(54C) 0.044 0.0396 0.0438 -0.0004 -0.0077 -0.0024
H(55A) 0.0512 0.0334 0.0646 0.0029 -0.0129 0.0009
H(55B) 0.0638 0.0353 0.0712 -0.0153 0.0151 0.0052
H(55C) 0.0379 0.0359 0.0872 0.001 0.0056 -0.0084
H(56) 0.0296 0.0317 0.029 -0.0007 0.0127 -0.0028
H(57A) 0.0453 0.0732 0.0329 -0.0058 0.0193 -0.0115
H(57B) 0.0668 0.0453 0.0406 -0.0118 0.0103 -0.0223
H(57C) 0.0515 0.0528 0.033 -0.0022 0.0006 0.0052
H(58A) 0.0484 0.0449 0.0338 0.002 0.0115 0.014
H(58B) 0.0522 0.0281 0.0676 -0.0098 0.0163 -0.0027
H(58C) 0.0412 0.0473 0.0544 0.0086 0.0304 0.0044

loop_
_atom_site_label
_atom_site_fract_x
_atom_site_fract_y
_atom_site_fract_z
_atom_site_U_iso_or_equiv
_atom_site_occupancy
MG(1) 0.184480(10) 0.408930(10) 0.378450(10) 0.012 1
MG(2) 0.308330(10) 0.263040(10) 0.414110(10) 0.013 1
N(1) 0.17496(3) 0.55426(4) 0.380110(10) 0.013 1
N(2) 0.05101(3) 0.39665(4) 0.345130(10) 0.011 1
N(3) 0.43175(3) 0.21973(3) 0.38778(2) 0.014 1
N(4) 0.32582(3) 0.17229(3) 0.47485(2) 0.013 1
C(1) 0.08866(4) 0.70222(4) 0.38980(2) 0.02 1
C(2) 0.09291(3) 0.59814(4) 0.37833(2) 0.013 1
C(3) 0.00641(3) 0.55498(4) 0.36448(2) 0.013 1
C(4) -0.01244(3) 0.46432(4) 0.344660(10) 0.012 1
C(5) -0.10983(3) 0.44753(4) 0.32076(2) 0.017 1
C(6) 0.25721(3) 0.61165(3) 0.38440(2) 0.014 1
C(7) 0.31435(3) 0.61454(4) 0.43006(2) 0.016 1
C(8) 0.39459(4) 0.67031(4) 0.43297(3) 0.022 1
C(9) 0.41924(4) 0.72123(5) 0.39180(3) 0.025 1
C(10) 0.36348(4) 0.71653(4) 0.34674(3) 0.023 1
C(11) 0.28244(3) 0.66247(4) 0.34209(2) 0.017 1
C(12) 0.28890(4) 0.56249(4) 0.47651(2) 0.017 1
C(13) 0.37222(4) 0.51094(6) 0.50317(3) 0.026 1
C(14) 0.24596(5) 0.63021(6) 0.51246(3) 0.029 1
C(15) 0.22644(4) 0.65812(5) 0.29135(2) 0.02 1
C(16) 0.27600(6) 0.59548(7) 0.25543(3) 0.034 1
C(17) 0.20862(5) 0.75553(6) 0.26791(3) 0.029 1
C(18) 0.02970(3) 0.30811(4) 0.32121(2) 0.012 1
C(19) -0.01464(3) 0.23601(4) 0.34667(2) 0.014 1
C(20) -0.02367(3) 0.14706(4) 0.32431(2) 0.017 1
C(21) 0.00789(4) 0.12931(4) 0.27747(2) 0.019 1
C(22) 0.04947(3) 0.20143(5) 0.25234(2) 0.019 1
C(23) 0.06191(3) 0.29094(4) 0.27363(2) 0.015 1
C(24) -0.05247(3) 0.25158(4) 0.39740(2) 0.015 1
C(25) 0.01144(4) 0.20787(6) 0.43983(2) 0.026 1
C(26) -0.15113(4) 0.21221(5) 0.39839(2) 0.023 1
C(27) 0.10953(4) 0.36632(4) 0.24471(2) 0.019 1
C(28) 0.21009(5) 0.33824(6) 0.23715(3) 0.028 1
C(29) 0.05538(6) 0.38592(5) 0.19401(2) 0.027 1
C(30) 0.59513(3) 0.16619(5) 0.39837(2) 0.022 1
C(31) 0.50087(3) 0.18322(4) 0.41755(2) 0.015 1
C(32) 0.49191(3) 0.15638(3) 0.46775(2) 0.016 1
C(33) 0.41075(3) 0.14402(3) 0.49266(2) 0.014 1
C(34) 0.42309(4) 0.09149(5) 0.54199(2) 0.019 1
C(35) 0.44348(3) 0.23612(6) 0.33597(2) 0.02 1
C(36) 0.40158(4) 0.17163(7) 0.30029(2) 0.029 1
C(37) 0.40902(5) 0.18942(10) 0.24940(3) 0.045 1
C(38) 0.45448(5) 0.26970(12) 0.23380(3) 0.053 1
C(39) 0.49394(5) 0.33272(9) 0.26923(3) 0.045 1
C(40) 0.48964(4) 0.31735(7) 0.32060(2) 0.026 1
C(41) 0.34956(6) 0.08530(7) 0.31738(3) 0.033 1
C(42) 0.41532(9) 0.00563(9) 0.33646(5) 0.055 1
C(43) 0.27652(6) 0.04845(9) 0.27746(4) 0.045 1
C(44) 0.53284(4) 0.38982(6) 0.35762(3) 0.025 1
C(45) 0.47924(6) 0.48299(8) 0.35376(4) 0.045 1
C(46) 0.63533(4) 0.40777(7) 0.34997(3) 0.032 1
C(47) 0.24919(3) 0.13957(4) 0.50099(2) 0.014 1
C(48) 0.20791(3) 0.05172(4) 0.48774(2) 0.017 1
C(49) 0.13415(4) 0.01952(5) 0.51386(2) 0.022 1
C(50) 0.10144(4) 0.07203(6) 0.55253(2) 0.024 1
C(51) 0.14128(4) 0.15897(5) 0.56463(2) 0.021 1
C(52) 0.21451(3) 0.19440(4) 0.53920(2) 0.016 1
C(53) 0.24019(4) -0.00773(5) 0.44531(3) 0.021 1
C(54) 0.17125(6) 0.00031(8) 0.39872(3) 0.036 1
C(55) 0.25289(5) -0.11145(5) 0.46006(4) 0.032 1
C(56) 0.25245(4) 0.29139(5) 0.55343(2) 0.02 1
C(57) 0.28711(6) 0.29843(6) 0.60912(3) 0.033 1
C(58) 0.17755(5) 0.36610(5) 0.54022(3) 0.028 1
H(1A) 0.14352 0.72025 0.41715 0.04 1
H(1B) 0.024 0.71835 0.40392 0.041 1
H(1C) 0.09549 0.74158 0.35656 0.041 1
H(3) -0.05415 0.59774 0.36973 0.031 1
H(5A) -0.10759 0.43405 0.28182 0.036 1
H(5B) -0.15138 0.50792 0.32569 0.037 1
H(5C) -0.13937 0.38874 0.33803 0.035 1
H(8) 0.43853 0.67372 0.4679 0.039 1
H(9) 0.48131 0.76447 0.39478 0.042 1
H(10) 0.38332 0.75568 0.31455 0.04 1
H(12) 0.23695 0.51015 0.4647 0.026 1
H(13A) 0.40147 0.46482 0.47755 0.04 1
H(13B) 0.35028 0.47165 0.5338 0.041 1
H(13C) 0.42306 0.56084 0.51674 0.044 1
H(14A) 0.29441 0.6841 0.52351 0.046 1
H(14B) 0.2285 0.59289 0.54475 0.043 1
H(14C) 0.18487 0.66069 0.4943 0.041 1
H(15) 0.15967 0.62647 0.29662 0.03 1
H(16A) 0.34131 0.62547 0.24907 0.047 1
H(16B) 0.23455 0.58947 0.22079 0.046 1
H(16C) 0.28655 0.5276 0.27151 0.042 1
H(17A) 0.18152 0.80095 0.2946 0.046 1
H(17B) 0.16032 0.74945 0.2358 0.047 1
H(17C) 0.27214 0.78337 0.25706 0.048 1
H(20) -0.05583 0.09064 0.34389 0.034 1
H(21) -0.00002 0.06003 0.26071 0.036 1
H(22) 0.07271 0.18799 0.21554 0.038 1
H(24) -0.05521 0.32673 0.40399 0.026 1
H(25A) 0.01446 0.13391 0.43459 0.041 1
H(25B) -0.01516 0.22228 0.47483 0.043 1
H(25C) 0.07927 0.23669 0.43965 0.037 1
H(26A) -0.19497 0.24271 0.36881 0.042 1
H(26B) -0.17724 0.22829 0.43332 0.047 1
H(26C) -0.14982 0.1381 0.39349 0.045 1
H(27) 0.11144 0.43064 0.26655 0.031 1
H(28A) 0.24801 0.32836 0.27259 0.045 1
H(28B) 0.2421 0.39194 0.21706 0.053 1
H(28C) 0.21019 0.27451 0.21643 0.05 1
H(29A) 0.05394 0.32428 0.17152 0.05 1
H(29B) 0.08846 0.44076 0.17529 0.053 1
H(29C) -0.01373 0.4063 0.1996 0.046 1
H(30A) 0.58634 0.13924 0.36123 0.045 1
H(30B) 0.6331 0.1172 0.42209 0.045 1
H(30C) 0.63229 0.23066 0.39841 0.044 1
H(32) 0.55671 0.14344 0.49028 0.034 1
H(34A) 0.39177 0.13007 0.57007 0.039 1
H(34B) 0.49502 0.0825 0.55289 0.041 1
H(34C) 0.39083 0.02448 0.53781 0.04 1
H(37) 0.37938 0.14043 0.22136 0.044 1
H(38) 0.45891 0.28285 0.19415 0.045 1
H(39) 0.52899 0.39461 0.25655 0.044 1
H(41) 0.31314 0.10723 0.3492 0.036 1
H(42A) 0.45937 -0.01087 0.30788 0.056 1
H(42B) 0.37654 -0.05515 0.34456 0.058 1
H(42C) 0.45761 0.02853 0.36862 0.047 1
H(43A) 0.2296 0.10333 0.26582 0.053 1
H(43B) 0.23924 -0.00788 0.29241 0.06 1
H(43C) 0.30952 0.024 0.24594 0.058 1
H(44) 0.52904 0.36242 0.39521 0.03 1
H(45A) 0.48231 0.51167 0.31727 0.051 1
H(45B) 0.50963 0.53112 0.38077 0.049 1
H(45C) 0.40872 0.47103 0.36034 0.044 1
H(46A) 0.67218 0.34304 0.3524 0.05 1
H(46B) 0.66435 0.45428 0.3782 0.052 1
H(46C) 0.64083 0.43799 0.31404 0.055 1
H(49) 0.10218 -0.04766 0.50387 0.04 1
H(50) 0.04522 0.04571 0.57299 0.04 1
H(51) 0.11499 0.2 0.59451 0.038 1
H(53) 0.30672 0.01923 0.43587 0.032 1
H(54A) 0.10504 -0.02447 0.40727 0.048 1
H(54B) 0.19481 -0.04103 0.36927 0.052 1
H(54C) 0.16565 0.0717 0.38715 0.043 1
H(55A) 0.29821 -0.11674 0.4934 0.05 1
H(55B) 0.28228 -0.14822 0.43069 0.057 1
H(55C) 0.18738 -0.14148 0.466 0.054 1
H(56) 0.31062 0.30548 0.53148 0.03 1
H(57A) 0.23012 0.29183 0.63146 0.05 1
H(57B) 0.32032 0.36429 0.61636 0.051 1
H(57C) 0.33529 0.24341 0.61845 0.046 1
H(58A) 0.15853 0.36511 0.50097 0.042 1
H(58B) 0.20423 0.43354 0.55073 0.049 1
H(58C) 0.11826 0.35183 0.55987 0.047 1

loop_
_geom_angle_atom_site_label_1
_geom_angle_atom_site_label_2
_geom_angle_atom_site_label_3
_geom_angle
_geom_angle_site_symmetry_1
_geom_angle_site_symmetry_2
_geom_angle_site_symmetry_3
_geom_angle_publ_flag
MG(2) MG(1) N(1) 139.463(14) 1_555 1_555 1_555 yes
MG(2) MG(1) N(2) 128.323(16) 1_555 1_555 1_555 yes
N(1) MG(1) N(2) 91.85(2) 1_555 1_555 1_555 yes
MG(1) MG(2) N(3) 129.642(16) 1_555 1_555 1_555 yes
MG(1) MG(2) N(4) 138.248(14) 1_555 1_555 1_555 yes
N(3) MG(2) N(4) 91.80(2) 1_555 1_555 1_555 yes
MG(1) N(1) C(2) 121.68(4) 1_555 1_555 1_555 yes
MG(1) N(1) C(6) 120.80(3) 1_555 1_555 1_555 yes
C(2) N(1) C(6) 117.50(5) 1_555 1_555 1_555 yes
C(4) N(2) C(18) 120.72(4) 1_555 1_555 1_555 yes
C(31) N(3) C(35) 119.95(4) 1_555 1_555 1_555 yes
C(33) N(4) C(47) 116.76(5) 1_555 1_555 1_555 yes
N(1) C(2) C(1) 120.04(5) 1_555 1_555 1_555 yes
N(1) C(2) C(3) 124.62(5) 1_555 1_555 1_555 yes
C(1) C(2) C(3) 115.31(4) 1_555 1_555 1_555 yes
C(2) C(3) C(4) 129.27(4) 1_555 1_555 1_555 yes
N(2) C(4) C(3) 123.20(4) 1_555 1_555 1_555 yes
N(2) C(4) C(5) 120.35(5) 1_555 1_555 1_555 yes
C(3) C(4) C(5) 116.42(4) 1_555 1_555 1_555 yes
N(1) C(6) C(7) 120.13(5) 1_555 1_555 1_555 yes
N(1) C(6) C(11) 119.57(4) 1_555 1_555 1_555 yes
C(7) C(6) C(11) 120.26(5) 1_555 1_555 1_555 yes
C(6) C(7) C(8) 118.86(5) 1_555 1_555 1_555 yes
C(6) C(7) C(12) 121.88(5) 1_555 1_555 1_555 yes
C(8) C(7) C(12) 119.20(5) 1_555 1_555 1_555 yes
C(7) C(8) C(9) 121.21(5) 1_555 1_555 1_555 yes
C(8) C(9) C(10) 119.51(5) 1_555 1_555 1_555 yes
C(9) C(10) C(11) 121.40(6) 1_555 1_555 1_555 yes
C(6) C(11) C(10) 118.74(5) 1_555 1_555 1_555 yes
C(6) C(11) C(15) 122.61(5) 1_555 1_555 1_555 yes
C(10) C(11) C(15) 118.62(5) 1_555 1_555 1_555 yes
C(7) C(12) C(13) 112.24(5) 1_555 1_555 1_555 yes
C(7) C(12) C(14) 110.35(5) 1_555 1_555 1_555 yes
C(13) C(12) C(14) 110.70(5) 1_555 1_555 1_555 yes
C(11) C(15) C(16) 110.02(5) 1_555 1_555 1_555 yes
C(11) C(15) C(17) 112.71(6) 1_555 1_555 1_555 yes
C(16) C(15) C(17) 109.86(6) 1_555 1_555 1_555 yes
N(2) C(18) C(19) 120.69(4) 1_555 1_555 1_555 yes
N(2) C(18) C(23) 118.61(5) 1_555 1_555 1_555 yes
C(19) C(18) C(23) 120.42(5) 1_555 1_555 1_555 yes
C(18) C(19) C(20) 118.57(5) 1_555 1_555 1_555 yes
C(18) C(19) C(24) 122.42(5) 1_555 1_555 1_555 yes
C(20) C(19) C(24) 119.01(5) 1_555 1_555 1_555 yes
C(19) C(20) C(21) 121.49(5) 1_555 1_555 1_555 yes
C(20) C(21) C(22) 119.32(5) 1_555 1_555 1_555 yes
C(21) C(22) C(23) 121.30(5) 1_555 1_555 1_555 yes
C(18) C(23) C(22) 118.86(5) 1_555 1_555 1_555 yes
C(18) C(23) C(27) 122.33(5) 1_555 1_555 1_555 yes
C(22) C(23) C(27) 118.80(5) 1_555 1_555 1_555 yes
C(19) C(24) C(25) 111.22(4) 1_555 1_555 1_555 yes
C(19) C(24) C(26) 111.59(4) 1_555 1_555 1_555 yes
C(25) C(24) C(26) 109.91(5) 1_555 1_555 1_555 yes
C(23) C(27) C(28) 110.99(5) 1_555 1_555 1_555 yes
C(23) C(27) C(29) 111.10(5) 1_555 1_555 1_555 yes
C(28) C(27) C(29) 110.30(5) 1_555 1_555 1_555 yes
N(3) C(31) C(30) 120.68(5) 1_555 1_555 1_555 yes
N(3) C(31) C(32) 123.37(4) 1_555 1_555 1_555 yes
C(30) C(31) C(32) 115.94(4) 1_555 1_555 1_555 yes
C(31) C(32) C(33) 129.17(4) 1_555 1_555 1_555 yes
N(4) C(33) C(32) 124.66(5) 1_555 1_555 1_555 yes
N(4) C(33) C(34) 119.58(5) 1_555 1_555 1_555 yes
C(32) C(33) C(34) 115.72(4) 1_555 1_555 1_555 yes
N(3) C(35) C(36) 117.81(7) 1_555 1_555 1_555 yes
N(3) C(35) C(40) 120.92(6) 1_555 1_555 1_555 yes
C(36) C(35) C(40) 121.12(6) 1_555 1_555 1_555 yes
C(35) C(36) C(37) 118.24(9) 1_555 1_555 1_555 yes
C(35) C(36) C(41) 120.60(6) 1_555 1_555 1_555 yes
C(37) C(36) C(41) 121.16(8) 1_555 1_555 1_555 yes
C(36) C(37) C(38) 121.07(9) 1_555 1_555 1_555 yes
C(37) C(38) C(39) 119.86(7) 1_555 1_555 1_555 yes
C(38) C(39) C(40) 121.26(10) 1_555 1_555 1_555 yes
C(35) C(40) C(39) 118.42(8) 1_555 1_555 1_555 yes
C(35) C(40) C(44) 122.72(5) 1_555 1_555 1_555 yes
C(39) C(40) C(44) 118.84(8) 1_555 1_555 1_555 yes
C(36) C(41) C(42) 112.67(8) 1_555 1_555 1_555 yes
C(36) C(41) C(43) 113.19(8) 1_555 1_555 1_555 yes
C(42) C(41) C(43) 110.42(8) 1_555 1_555 1_555 yes
C(40) C(44) C(45) 111.36(7) 1_555 1_555 1_555 yes
C(40) C(44) C(46) 111.81(6) 1_555 1_555 1_555 yes
C(45) C(44) C(46) 109.56(7) 1_555 1_555 1_555 yes
N(4) C(47) C(48) 119.29(5) 1_555 1_555 1_555 yes
N(4) C(47) C(52) 120.67(5) 1_555 1_555 1_555 yes
C(48) C(47) C(52) 120.04(5) 1_555 1_555 1_555 yes
C(47) C(48) C(49) 119.05(6) 1_555 1_555 1_555 yes
C(47) C(48) C(53) 121.85(5) 1_555 1_555 1_555 yes
C(49) C(48) C(53) 119.09(6) 1_555 1_555 1_555 yes
C(48) C(49) C(50) 121.15(6) 1_555 1_555 1_555 yes
C(49) C(50) C(51) 119.35(5) 1_555 1_555 1_555 yes
C(50) C(51) C(52) 121.46(6) 1_555 1_555 1_555 yes
C(47) C(52) C(51) 118.91(6) 1_555 1_555 1_555 yes
C(47) C(52) C(56) 122.66(5) 1_555 1_555 1_555 yes
C(51) C(52) C(56) 118.42(5) 1_555 1_555 1_555 yes
C(48) C(53) C(54) 110.27(5) 1_555 1_555 1_555 yes
C(48) C(53) C(55) 112.33(6) 1_555 1_555 1_555 yes
C(54) C(53) C(55) 109.65(6) 1_555 1_555 1_555 yes
C(52) C(56) C(57) 112.51(6) 1_555 1_555 1_555 yes
C(52) C(56) C(58) 109.78(5) 1_555 1_555 1_555 yes
C(57) C(56) C(58) 110.04(6) 1_555 1_555 1_555 yes

loop_
_geom_bond_atom_site_label_1
_geom_bond_atom_site_label_2
_geom_bond_distance
_geom_bond_site_symmetry_1
_geom_bond_site_symmetry_2
_geom_bond_publ_flag
MG(1) MG(2) 2.8456(2) 1_555 1_555 yes
MG(1) N(1) 2.0693(6) 1_555 1_555 yes
MG(1) N(2) 2.0577(5) 1_555 1_555 yes
MG(2) N(3) 2.0639(5) 1_555 1_555 yes
MG(2) N(4) 2.0706(5) 1_555 1_555 yes
N(1) C(2) 1.3348(6) 1_555 1_555 yes
N(1) C(6) 1.4359(7) 1_555 1_555 yes
N(2) C(4) 1.3264(6) 1_555 1_555 yes
N(2) C(18) 1.4318(7) 1_555 1_555 yes
N(3) C(31) 1.3261(7) 1_555 1_555 yes
N(3) C(35) 1.4281(7) 1_555 1_555 yes
N(4) C(33) 1.3370(6) 1_555 1_555 yes
N(4) C(47) 1.4350(7) 1_555 1_555 yes
C(1) C(2) 1.5119(8) 1_555 1_555 yes
C(2) C(3) 1.4105(7) 1_555 1_555 yes
C(3) C(4) 1.4098(7) 1_555 1_555 yes
C(4) C(5) 1.5110(6) 1_555 1_555 yes
C(6) C(7) 1.4125(7) 1_555 1_555 yes
C(6) C(11) 1.4152(7) 1_555 1_555 yes
C(7) C(8) 1.3992(8) 1_555 1_555 yes
C(7) C(12) 1.5165(8) 1_555 1_555 yes
C(8) C(9) 1.3881(10) 1_555 1_555 yes
C(9) C(10) 1.3906(9) 1_555 1_555 yes
C(10) C(11) 1.3952(8) 1_555 1_555 yes
C(11) C(15) 1.5181(8) 1_555 1_555 yes
C(12) C(13) 1.5297(8) 1_555 1_555 yes
C(12) C(14) 1.5278(8) 1_555 1_555 yes
C(15) C(16) 1.5303(10) 1_555 1_555 yes
C(15) C(17) 1.5312(9) 1_555 1_555 yes
C(18) C(19) 1.4127(7) 1_555 1_555 yes
C(18) C(23) 1.4119(7) 1_555 1_555 yes
C(19) C(20) 1.3987(8) 1_555 1_555 yes
C(19) C(24) 1.5202(7) 1_555 1_555 yes
C(20) C(21) 1.3911(8) 1_555 1_555 yes
C(21) C(22) 1.3889(8) 1_555 1_555 yes
C(22) C(23) 1.3979(8) 1_555 1_555 yes
C(23) C(27) 1.5188(8) 1_555 1_555 yes
C(24) C(25) 1.5297(8) 1_555 1_555 yes
C(24) C(26) 1.5314(7) 1_555 1_555 yes
C(27) C(28) 1.5344(8) 1_555 1_555 yes
C(27) C(29) 1.5297(9) 1_555 1_555 yes
C(30) C(31) 1.5134(6) 1_555 1_555 yes
C(31) C(32) 1.4109(7) 1_555 1_555 yes
C(32) C(33) 1.4068(7) 1_555 1_555 yes
C(33) C(34) 1.5117(7) 1_555 1_555 yes
C(35) C(36) 1.4189(10) 1_555 1_555 yes
C(35) C(40) 1.4106(11) 1_555 1_555 yes
C(36) C(37) 1.3961(11) 1_555 1_555 yes
C(36) C(41) 1.5276(14) 1_555 1_555 yes
C(37) C(38) 1.397(2) 1_555 1_555 yes
C(38) C(39) 1.3885(17) 1_555 1_555 yes
C(39) C(40) 1.3964(9) 1_555 1_555 yes
C(40) C(44) 1.5229(11) 1_555 1_555 yes
C(41) C(42) 1.5351(14) 1_555 1_555 yes
C(41) C(43) 1.5256(10) 1_555 1_555 yes
C(44) C(45) 1.5316(12) 1_555 1_555 yes
C(44) C(46) 1.5312(8) 1_555 1_555 yes
C(47) C(48) 1.4143(8) 1_555 1_555 yes
C(47) C(52) 1.4096(7) 1_555 1_555 yes
C(48) C(49) 1.3987(8) 1_555 1_555 yes
C(48) C(53) 1.5186(8) 1_555 1_555 yes
C(49) C(50) 1.3896(10) 1_555 1_555 yes
C(50) C(51) 1.3883(10) 1_555 1_555 yes
C(51) C(52) 1.3982(7) 1_555 1_555 yes
C(52) C(56) 1.5183(8) 1_555 1_555 yes
C(53) C(54) 1.5289(9) 1_555 1_555 yes
C(53) C(55) 1.5318(10) 1_555 1_555 yes
C(56) C(57) 1.5314(9) 1_555 1_555 yes
C(56) C(58) 1.5336(9) 1_555 1_555 yes
